data_4111834
loop_
_publ_author_name
'Archan Dey'
'Michael T. Kirchner'
'Venu R. Vangala'
'Gautam R. Desiraju'
'Raju Mondal'
'Judith A. K. Howard'

_publ_contact_author_address
;
School of Chemistry
University of Hyderabad
Hyderabad 500 046
India
;
_publ_contact_author_email desiraju@uohyd.ernet.in
_publ_contact_author_fax '91 40 23010567'
_publ_contact_author_name 'Professor Gautam R. Desiraju'
_publ_contact_author_phone '91 40 23134828'
_publ_section_title
;
 Crystal Structure Prediction of Aminols: Advantages of a Supramolecular
 Synthon Approach with Experimental Structures
;
_journal_name_full 'Journal of the American Chemical Society'
_journal_page_first 10545
_journal_page_last 10559
_journal_paper_doi 10.1021/ja042738c
_journal_volume 127
_journal_year 2005
_chemical_formula_moiety 'C7 H9 N O'
_chemical_formula_sum 'C7 H9 N O'
_chemical_formula_weight 123.15
_chemical_melting_point 431
_chemical_name_common 2A5MP
_chemical_name_systematic 2-Amino-5-methylphenol
_space_group_IT_number 14
_symmetry_cell_setting monoclinic
_symmetry_space_group_name_Hall '-P 2ybc'
_symmetry_space_group_name_H-M 'P 1 21/c 1'
_atom_sites_solution_hydrogens geom
_atom_sites_solution_primary direct
_atom_sites_solution_secondary difmap
_audit_creation_method SHELXL-97
_cell_angle_alpha 90.00
_cell_angle_beta 113.966(2)
_cell_angle_gamma 90.00
_cell_formula_units_Z 4
_cell_length_a 8.7860(5)
_cell_length_b 9.9708(5)
_cell_length_c 7.8700(4)
_cell_measurement_reflns_used 2365
_cell_measurement_temperature 120(2)
_cell_measurement_theta_max 27.48
_cell_measurement_theta_min 2.503
_cell_volume 630.00(6)
_computing_cell_refinement 'Bruker SMART'
_computing_data_collection 'Bruker SMART'
_computing_data_reduction 'Bruker SHELXTL'
_computing_molecular_graphics 'Bruker SHELXTL'
_computing_publication_material 'Bruker SHELXTL'
_computing_structure_refinement 'SHELXL-97 (Sheldrick, 1997)'
_computing_structure_solution 'SHELXS-97 (Sheldrick, 1990)'
_diffrn_ambient_temperature 120(2)
_diffrn_detector_area_resol_mean 8
_diffrn_measured_fraction_theta_full 0.991
_diffrn_measured_fraction_theta_max 0.991
_diffrn_measurement_device_type 'smart 1k CCD area detector'
_diffrn_measurement_method 'omega scans'
_diffrn_radiation_monochromator graphite
_diffrn_radiation_source 'fine-focus sealed tube'
_diffrn_radiation_type MoK\a
_diffrn_radiation_wavelength 0.71073
_diffrn_reflns_av_R_equivalents 0.0248
_diffrn_reflns_av_sigmaI/netI 0.0211
_diffrn_reflns_limit_h_max 11
_diffrn_reflns_limit_h_min -10
_diffrn_reflns_limit_k_max 11
_diffrn_reflns_limit_k_min -12
_diffrn_reflns_limit_l_max 9
_diffrn_reflns_limit_l_min -10
_diffrn_reflns_number 4235
_diffrn_reflns_theta_full 27.54
_diffrn_reflns_theta_max 27.54
_diffrn_reflns_theta_min 2.54
_diffrn_standards_decay_% 0
_exptl_absorpt_coefficient_mu 0.088
_exptl_absorpt_correction_type none
_exptl_crystal_colour Colourless
_exptl_crystal_density_diffrn 1.298
_exptl_crystal_description Needle
_exptl_crystal_F_000 264
_exptl_crystal_size_max 0.45
_exptl_crystal_size_mid 0.15
_exptl_crystal_size_min 0.15
_refine_diff_density_max 0.428
_refine_diff_density_min -0.195
_refine_diff_density_rms 0.049
_refine_ls_extinction_method none
_refine_ls_goodness_of_fit_ref 1.048
_refine_ls_hydrogen_treatment refall
_refine_ls_matrix_type full
_refine_ls_number_parameters 118
_refine_ls_number_reflns 1442
_refine_ls_number_restraints 0
_refine_ls_restrained_S_all 1.048
_refine_ls_R_factor_all 0.0497
_refine_ls_R_factor_gt 0.0410
_refine_ls_shift/su_max 0.000
_refine_ls_shift/su_mean 0.000
_refine_ls_structure_factor_coef Fsqd
_refine_ls_weighting_details 'calc w=1/[\s^2^(Fo^2^)+(0.0671P)^2^+0.1921P] where P=(Fo^2^+2Fc^2^)/3'
_refine_ls_weighting_scheme calc
_refine_ls_wR_factor_gt 0.1086
_refine_ls_wR_factor_ref 0.1162
_reflns_number_gt 1214
_reflns_number_total 1442
_reflns_threshold_expression I>2\s(I)
_cod_data_source_file ja042738csi20050407_114233_04.cif
_cod_data_source_block 2c
_cod_original_sg_symbol_Hall '-P 2ybc '
_cod_database_code 4111834

loop_
_symmetry_equiv_pos_as_xyz
'x, y, z'
'-x, y+1/2, -z+1/2'
'-x, -y, -z'
'x, -y-1/2, z-1/2'

loop_
_atom_site_label
_atom_site_type_symbol
_atom_site_fract_x
_atom_site_fract_y
_atom_site_fract_z
_atom_site_U_iso_or_equiv
_atom_site_adp_type
_atom_site_occupancy
_atom_site_symmetry_multiplicity
_atom_site_calc_flag
O1 O 0.50512(11) 0.78410(9) 0.55371(12) 0.0200(3) Uani 1 1 d
H111 H 0.629(2) 0.5988(19) 0.763(2) 0.034(5) Uiso 1 1 d
H112 H 0.554(2) 0.480(2) 0.807(2) 0.031(4) Uiso 1 1 d
N1 N 0.53798(13) 0.56612(12) 0.77275(15) 0.0185(3) Uani 1 1 d
C4 C 0.12546(16) 0.50182(12) 0.38305(18) 0.0192(3) Uani 1 1 d
H4 H 0.039(2) 0.4364(19) 0.348(2) 0.034(5) Uiso 1 1 d
C3 C 0.26886(16) 0.48279(13) 0.54498(18) 0.0186(3) Uani 1 1 d
H3 H 0.285(2) 0.4025(16) 0.623(2) 0.027(4) Uiso 1 1 d
C2 C 0.39580(15) 0.57783(12) 0.60135(16) 0.0159(3) Uani 1 1 d
C1 C 0.37713(15) 0.69289(12) 0.49139(17) 0.0160(3) Uani 1 1 d
H1 H 0.510(2) 0.827(2) 0.458(3) 0.047(6) Uiso 1 1 d
C6 C 0.23278(15) 0.71147(12) 0.33029(17) 0.0169(3) Uani 1 1 d
H6 H 0.2204(19) 0.7945(17) 0.254(2) 0.023(4) Uiso 1 1 d
C5 C 0.10433(15) 0.61659(13) 0.27438(17) 0.0177(3) Uani 1 1 d
C7 C -0.05498(16) 0.63946(14) 0.10368(19) 0.0238(3) Uani 1 1 d
H7A H -0.114(2) 0.556(2) 0.050(3) 0.037(5) Uiso 1 1 d
H7B H -0.136(2) 0.6910(17) 0.136(2) 0.031(4) Uiso 1 1 d
H7C H -0.035(2) 0.6835(19) 0.001(3) 0.036(5) Uiso 1 1 d

loop_
_atom_site_aniso_label
_atom_site_aniso_U_11
_atom_site_aniso_U_22
_atom_site_aniso_U_33
_atom_site_aniso_U_23
_atom_site_aniso_U_13
_atom_site_aniso_U_12
O1 0.0230(5) 0.0186(5) 0.0171(5) 0.0003(3) 0.0068(4) -0.0056(3)
N1 0.0208(6) 0.0168(6) 0.0175(6) 0.0010(4) 0.0075(5) 0.0023(4)
C4 0.0196(6) 0.0165(6) 0.0235(7) -0.0016(5) 0.0107(5) -0.0030(5)
C3 0.0247(6) 0.0140(6) 0.0207(6) 0.0011(5) 0.0129(5) 0.0009(5)
C2 0.0193(6) 0.0156(6) 0.0150(6) -0.0008(4) 0.0092(5) 0.0023(4)
C1 0.0187(6) 0.0143(6) 0.0176(6) -0.0024(4) 0.0101(5) -0.0007(4)
C6 0.0212(6) 0.0140(6) 0.0174(6) 0.0006(4) 0.0099(5) 0.0018(4)
C5 0.0180(6) 0.0179(6) 0.0181(6) -0.0018(5) 0.0082(5) 0.0014(4)
C7 0.0201(6) 0.0224(7) 0.0239(7) -0.0018(5) 0.0039(5) 0.0007(5)

loop_
_atom_type_symbol
_atom_type_description
_atom_type_scat_dispersion_real
_atom_type_scat_dispersion_imag
_atom_type_scat_source
C C 0.0033 0.0016 'International Tables Vol C Tables 4.2.6.8 and 6.1.1.4'
H H 0.0000 0.0000 'International Tables Vol C Tables 4.2.6.8 and 6.1.1.4'
N N 0.0061 0.0033 'International Tables Vol C Tables 4.2.6.8 and 6.1.1.4'
O O 0.0106 0.0060 'International Tables Vol C Tables 4.2.6.8 and 6.1.1.4'

loop_
_geom_angle_atom_site_label_1
_geom_angle_atom_site_label_2
_geom_angle_atom_site_label_3
_geom_angle
C1 O1 H1 109.6(13)
C2 N1 H111 111.1(11)
C2 N1 H112 109.5(11)
H111 N1 H112 109.9(16)
C3 C4 C5 121.19(12)
C3 C4 H4 119.5(11)
C5 C4 H4 119.3(11)
C2 C3 C4 120.56(12)
C2 C3 H3 117.6(10)
C4 C3 H3 121.8(10)
C3 C2 C1 118.78(11)
C3 C2 N1 121.85(11)
C1 C2 N1 119.24(11)
O1 C1 C6 123.19(11)
O1 C1 C2 116.54(11)
C6 C1 C2 120.25(11)
C1 C6 C5 121.03(11)
C1 C6 H6 119.5(9)
C5 C6 H6 119.5(9)
C4 C5 C6 118.18(11)
C4 C5 C7 120.85(11)
C6 C5 C7 120.96(11)
C5 C7 H7A 112.9(11)
C5 C7 H7B 110.7(10)
H7A C7 H7B 104.0(15)
C5 C7 H7C 112.4(10)
H7A C7 H7C 105.3(15)
H7B C7 H7C 111.1(14)

loop_
_geom_bond_atom_site_label_1
_geom_bond_atom_site_label_2
_geom_bond_distance
O1 C1 1.3727(14)
O1 H1 0.88(2)
N1 C2 1.4230(16)
N1 H111 0.893(19)
N1 H112 0.89(2)
C4 C3 1.3939(18)
C4 C5 1.3951(18)
C4 H4 0.956(19)
C3 C2 1.3916(17)
C3 H3 0.984(17)
C2 C1 1.4059(17)
C1 C6 1.3943(17)
C6 C5 1.3996(17)
C6 H6 1.003(16)
C5 C7 1.5127(17)
C7 H7A 0.98(2)
C7 H7B 0.989(17)
C7 H7C 0.996(19)

loop_
_cod_related_entry_id
_cod_related_entry_database
_cod_related_entry_code
1 ChemSpider 68571
